data_4020802
loop_
_publ_author_name
'Fedor I. Zubkov'
'Eugenia V. Nikitina'
'Konstantin F. Turchin'
'Grigorii G. Aleksandrov'
'Anastasia A. Safronova'
'Roman S. Borisov'
'Alexey V. Varlamov'

_publ_section_title
;
 Wagner-Meerwein Skeletal Rearrangement of
 3-Spiroannulated 6,8a-Epoxy- and 6,8a;7,8-Diepoxyisoquinolines
 (3-Aza-11-oxatricyclo[6.2.1.0^1,6^]undec-9-enes).
 Isolation and Identification of
 5-Aza-2-oxatricyclo[6.2.1.0^3,9^]undec-3-enes
;
_journal_name_full 'Journal of Organic Chemistry'
_journal_page_first 432
_journal_page_last 438
_journal_paper_doi 10.1021/jo0353684
_journal_volume 69
_journal_year 2004
_chemical_formula_sum 'C16 H21 Br2 N O2'
_chemical_formula_weight 419.16
_space_group_IT_number 2
_symmetry_cell_setting ?
_symmetry_space_group_name_Hall '-P 1'
_symmetry_space_group_name_H-M 'P -1'
_cell_angle_alpha 106.070(3)
_cell_angle_beta 111.336(2)
_cell_angle_gamma 102.614(3)
_cell_formula_units_Z 2
_cell_length_a 9.0331(12)
_cell_length_b 9.5368(13)
_cell_length_c 11.1850(16)
_cell_measurement_temperature 110(2)
_cell_volume 805.77(19)
_diffrn_ambient_temperature 110(2)
_exptl_crystal_density_diffrn 1.728
_cod_database_code 4020802

loop_
_symmetry_equiv_pos_as_xyz
'x, y, z'
'-x, -y, -z'

loop_
_atom_site_label
_atom_site_type_symbol
_atom_site_fract_x
_atom_site_fract_y
_atom_site_fract_z
_atom_site_U_iso_or_equiv
_atom_site_adp_type
_atom_site_occupancy
_atom_site_calc_flag
_atom_site_refinement_flags
_atom_site_disorder_assembly
_atom_site_disorder_group
Br1 Br 0.18702(5) 0.62110(5) 0.80054(4) 0.02092(12) Uani 1 d . . .
Br2 Br -0.49508(5) 0.23917(5) 0.37589(4) 0.02060(12) Uani 1 d . . .
O1 O -0.2105(3) 0.4735(3) 0.6836(3) 0.0175(6) Uani 1 d . . .
O2 O 0.2679(3) 0.1688(3) 0.6284(3) 0.0184(6) Uani 1 d . . .
N1 N 0.1030(4) 0.2893(4) 0.6968(3) 0.0128(7) Uani 1 d . . .
C1 C 0.1000(5) 0.2186(4) 0.8034(4) 0.0128(8) Uani 1 d . . .
C2 C -0.0228(4) 0.2678(4) 0.8591(4) 0.0141(8) Uani 1 d . . .
H2A H -0.0128 0.2333 0.9366 0.017 Uiso 1 calc R . .
H2B H 0.0177 0.3833 0.8993 0.017 Uiso 1 calc R . .
C3 C -0.2132(5) 0.2071(5) 0.7556(4) 0.0142(8) Uani 1 d . . .
H3A H -0.2709 0.0996 0.7462 0.017 Uiso 1 calc R . .
C4 C -0.2449(5) 0.2082(4) 0.6097(4) 0.0136(8) Uani 1 d . . .
H4A H -0.2291 0.1225 0.5458 0.016 Uiso 1 calc R . .
C5 C -0.1298(5) 0.3728(4) 0.6543(4) 0.0131(8) Uani 1 d . . .
C6 C 0.0390(5) 0.0393(4) 0.7358(4) 0.0159(9) Uani 1 d . . .
H6A H -0.0814 -0.0022 0.6646 0.019 Uiso 1 calc R . .
H6B H 0.1074 0.0088 0.6883 0.019 Uiso 1 calc R . .
C7 C 0.0356(5) 0.4088(4) 0.6954(4) 0.0136(8) Uani 1 d . . .
C8 C 0.0554(5) -0.0325(5) 0.8447(4) 0.0186(9) Uani 1 d . . .
H8A H -0.0200 -0.0090 0.8871 0.022 Uiso 1 calc R . .
H8B H 0.0183 -0.1474 0.7986 0.022 Uiso 1 calc R . .
C9 C 0.2383(5) 0.0317(5) 0.9588(4) 0.0218(10) Uani 1 d . . .
H9A H 0.3127 0.0023 0.9175 0.026 Uiso 1 calc R . .
H9B H 0.2450 -0.0149 1.0286 0.026 Uiso 1 calc R . .
C10 C 0.3008(5) 0.2103(5) 1.0309(4) 0.0205(10) Uani 1 d . . .
H10A H 0.4220 0.2503 1.1000 0.025 Uiso 1 calc R . .
H10B H 0.2347 0.2391 1.0814 0.025 Uiso 1 calc R . .
C11 C 0.2806(5) 0.2860(5) 0.9240(4) 0.0173(9) Uani 1 d . . .
H11A H 0.3109 0.3997 0.9723 0.021 Uiso 1 calc R . .
H11B H 0.3614 0.2715 0.8853 0.021 Uiso 1 calc R . .
C12 C -0.3059(5) 0.3187(5) 0.7994(4) 0.0188(9) Uani 1 d . . .
H12A H -0.4049 0.2619 0.8078 0.023 Uiso 1 calc R . .
H12B H -0.2273 0.4079 0.8892 0.023 Uiso 1 calc R . .
C13 C -0.3622(5) 0.3736(5) 0.6805(4) 0.0177(9) Uani 1 d . . .
H13A H -0.4521 0.4202 0.6756 0.021 Uiso 1 calc R . .
C14 C -0.4180(5) 0.2240(5) 0.5574(4) 0.0158(9) Uani 1 d . . .
H14A H -0.5045 0.1374 0.5564 0.019 Uiso 1 calc R . .
C15 C 0.1888(5) 0.2563(5) 0.6190(4) 0.0144(9) Uani 1 d . . .
C16 C 0.1759(5) 0.3368(5) 0.5182(4) 0.0190(9) Uani 1 d . . .
H16A H 0.2394 0.3063 0.4670 0.028 Uiso 1 calc R . .
H16B H 0.2238 0.4502 0.5702 0.028 Uiso 1 calc R . .
H16C H 0.0562 0.3058 0.4522 0.028 Uiso 1 calc R . .

loop_
_atom_site_aniso_label
_atom_site_aniso_U_11
_atom_site_aniso_U_22
_atom_site_aniso_U_33
_atom_site_aniso_U_23
_atom_site_aniso_U_13
_atom_site_aniso_U_12
Br1 0.0163(2) 0.0126(2) 0.0251(2) 0.00411(18) 0.00566(18) -0.00005(18)
Br2 0.0176(2) 0.0221(3) 0.0160(2) 0.00761(18) 0.00381(17) 0.00272(19)
O1 0.0123(14) 0.0132(15) 0.0211(15) 0.0037(12) 0.0053(12) 0.0019(12)
O2 0.0171(15) 0.0203(16) 0.0252(16) 0.0114(13) 0.0140(13) 0.0091(13)
N1 0.0121(16) 0.0112(17) 0.0128(16) 0.0040(13) 0.0042(13) 0.0033(14)
C1 0.014(2) 0.011(2) 0.0127(18) 0.0056(16) 0.0061(16) 0.0026(17)
C2 0.014(2) 0.011(2) 0.0133(19) 0.0030(16) 0.0053(16) 0.0027(17)
C3 0.014(2) 0.012(2) 0.0125(19) 0.0036(16) 0.0060(16) -0.0006(17)
C4 0.0117(19) 0.011(2) 0.0107(18) 0.0001(15) 0.0027(15) 0.0009(17)
C5 0.013(2) 0.011(2) 0.0122(18) 0.0045(16) 0.0038(16) 0.0025(17)
C6 0.016(2) 0.012(2) 0.0149(19) 0.0038(16) 0.0054(17) 0.0016(18)
C7 0.014(2) 0.009(2) 0.0123(18) 0.0026(15) 0.0041(16) 0.0005(17)
C8 0.025(2) 0.015(2) 0.020(2) 0.0099(18) 0.0122(18) 0.0073(19)
C9 0.024(2) 0.021(2) 0.022(2) 0.0128(19) 0.0083(19) 0.009(2)
C10 0.018(2) 0.030(3) 0.017(2) 0.0120(19) 0.0092(17) 0.010(2)
C11 0.014(2) 0.019(2) 0.0150(19) 0.0045(17) 0.0052(16) 0.0047(18)
C12 0.017(2) 0.019(2) 0.014(2) 0.0015(17) 0.0065(18) 0.0027(19)
C13 0.0084(19) 0.021(2) 0.019(2) 0.0032(18) 0.0069(16) 0.0023(18)
C14 0.013(2) 0.017(2) 0.0131(19) 0.0045(16) 0.0045(16) 0.0020(17)
C15 0.0074(19) 0.012(2) 0.0115(19) -0.0010(16) 0.0007(15) -0.0053(17)
C16 0.021(2) 0.020(2) 0.019(2) 0.0107(18) 0.0091(18) 0.0074(19)

loop_
_geom_bond_atom_site_label_1
_geom_bond_atom_site_label_2
_geom_bond_distance
_geom_bond_site_symmetry_2
_geom_bond_publ_flag
Br1 C7 1.912(4) . ?
Br2 C14 1.950(4) . ?
O1 C5 1.366(5) . ?
O1 C13 1.471(4) . ?
O2 C15 1.214(5) . ?
N1 C15 1.379(5) . ?
N1 C7 1.405(5) . ?
N1 C1 1.529(5) . ?
C1 C11 1.534(5) . ?
C1 C6 1.539(5) . ?
C1 C2 1.552(5) . ?
C2 C3 1.542(5) . ?
C3 C4 1.555(5) . ?
C3 C12 1.573(5) . ?
C4 C5 1.507(5) . ?
C4 C14 1.515(5) . ?
C5 C7 1.323(5) . ?
C6 C8 1.533(5) . ?
C8 C9 1.525(5) . ?
C9 C10 1.536(6) . ?
C10 C11 1.537(5) . ?
C12 C13 1.520(5) . ?
C13 C14 1.509(5) . ?
C15 C16 1.516(5) . ?
